data_7061989
loop_
_publ_author_name
'Hulushe, Siya T.'
'Malan, Frederick P.'
'Hosten, Eric C.'
'Lobb, Kevin A.'
'Khanye, Setshaba D.'
'Watkins, Gareth M.'

_publ_section_title
;
 Photo-and thermoresponsive N-salicylideneaniline derivatives: solid-state
 studies and structural aspects
;
_journal_name_full 'New Journal of Chemistry'
_journal_paper_doi 10.1039/D1NJ03056F
_journal_year 2022
_chemical_formula_moiety 'C13 H9 Br N2 O3'
_chemical_formula_sum 'C13 H8 Br N2 O3'
_chemical_formula_weight 320.12
_space_group_crystal_system monoclinic
_space_group_IT_number 14
_space_group_name_Hall '-P 2ybc'
_space_group_name_H-M_alt 'P 1 21/c 1'
_atom_sites_solution_hydrogens geom
_atom_sites_solution_primary dual
_audit_creation_date 2022-02-24
_audit_creation_method
;
Olex2 1.3-ac4
(compiled 2018.12.05 svn.r3537 for Rigaku Oxford Diffraction, GUI svn.r5625)
;
_audit_update_record
;
2022-03-04 deposited with the CCDC.	2022-10-24 downloaded from the CCDC.
;
_cell_angle_alpha 90
_cell_angle_beta 93.7640(10)
_cell_angle_gamma 90
_cell_formula_units_Z 4
_cell_length_a 7.46880(10)
_cell_length_b 11.5368(2)
_cell_length_c 14.0272(2)
_cell_measurement_reflns_used 12302
_cell_measurement_temperature 179.99(10)
_cell_measurement_theta_max 78.5320
_cell_measurement_theta_min 3.2910
_cell_volume 1206.06(3)
_computing_cell_refinement 'CrysAlisPro 1.171.41.123a (Rigaku OD, 2022)'
_computing_data_collection 'CrysAlisPro 1.171.41.123a (Rigaku OD, 2022)'
_computing_data_reduction 'CrysAlisPro 1.171.41.123a (Rigaku OD, 2022)'
_computing_molecular_graphics 'Olex2 (Dolomanov et al., 2009)'
_computing_publication_material 'Olex2 (Dolomanov et al., 2009)'
_computing_structure_refinement 'ShelXL (Sheldrick, 2015)'
_computing_structure_solution 'ShelXT (Sheldrick, 2015)'
_diffrn_ambient_environment N~2~
_diffrn_ambient_temperature 179.99(10)
_diffrn_detector 'Hybrid Pixel Array Detector'
_diffrn_detector_area_resol_mean 10.0000
_diffrn_detector_type HyPix
_diffrn_measured_fraction_theta_full 0.999
_diffrn_measured_fraction_theta_max 0.970
_diffrn_measurement_details
;
List of Runs (angles in degrees, time in seconds):

  # Type    Start    End  Width  t~exp~   \w     \q     \k     \f   Frames
#--------------------------------------------------------------------------
  1  \w     26.00 119.00   0.50    0.05    --   46.83  72.00 140.00  186
  2  \w     24.00 119.00   0.50    0.05    --   46.83  77.00 -30.00  190
  3  \w     32.00 118.00   0.50    0.05    --   46.83  57.00 -90.00  172
  4  \w    -27.00  13.00   0.50    0.05    --   46.83 -19.00-150.00   80
  5  \w    -27.00  13.00   0.50    0.05    --   46.83 -19.00   0.00   80
  6  \w    -27.00  13.00   0.50    0.05    --   46.83 -19.00  30.00   80
  7  \w    -25.00  68.00   0.50    0.05    --   46.83 -72.00  10.00  186
  8  \w     38.00 111.00   0.50    0.06    --  110.25-125.00 -90.00  146
  9  \w     38.00 106.00   0.50    0.06    --  110.25 -94.00-120.00  136
 10  \w     38.00 106.00   0.50    0.06    --  110.25 -94.00 -90.00  136
 11  \w     38.00 106.00   0.50    0.06    --  110.25 -94.00 -30.00  136
 12  \w     38.00  80.00   0.50    0.06    --  110.25 -61.00 -90.00   84
 13  \w     38.00 131.00   0.50    0.06    --  110.25 -72.00  10.00  186
 14  \w     97.00 175.00   0.50    0.06    --  110.25  15.00-120.00  156
 15  \w     88.00 178.00   0.50    0.06    --  110.25  77.00  60.00  180
 16  \w     90.00 178.00   0.50    0.06    --  110.25  72.00 140.00  176
 17  \w     98.00 178.00   0.50    0.06    --  110.25  45.00 120.00  160
 18  \w     94.00 178.00   0.50    0.06    --  110.25  61.00  90.00  168
 19  \w     98.00 178.00   0.50    0.06    --  110.25  45.00  60.00  160
 20  \w    -67.00  26.00   0.50    0.05    --  -46.83  72.00 140.00  186
 21  \w   -123.00 -29.00   0.50    0.06    -- -102.00  72.00 140.00  188
 22  \w    -72.00 -29.00   0.50    0.06    -- -102.00  61.00   0.00   86
 23  \w     -5.00  29.00   0.50    0.05    --  -46.83  19.00 -60.00   68
 24  \w    -72.00 -29.00   0.50    0.06    -- -102.00  61.00 -60.00   86
 25  \w   -175.00 -81.00   0.50    0.06    -- -102.00 -72.00  10.00  188
 26  \w   -118.00 -24.00   0.50    0.05    --  -46.83 -77.00  30.00  188
 27  \w   -175.00 -84.00   0.50    0.06    -- -102.00 -94.00  60.00  182
 28  \w   -175.00 -74.00   0.50    0.06    -- -102.00-125.00-150.00  202
 29  \w   -118.00 -24.00   0.50    0.05    --  -46.83 -77.00-180.00  188
;
_diffrn_measurement_device 'four-circle diffractometer'
_diffrn_measurement_device_type 'XtaLAB Synergy R, DW system, HyPix'
_diffrn_measurement_method '\w scans'
_diffrn_orient_matrix_type 'CrysAlisPro convention (1999,Acta A55,543-557)'
_diffrn_orient_matrix_UB_11 -0.1573356000
_diffrn_orient_matrix_UB_12 -0.0270858000
_diffrn_orient_matrix_UB_13 0.0621299000
_diffrn_orient_matrix_UB_21 0.1041978000
_diffrn_orient_matrix_UB_22 -0.1046196000
_diffrn_orient_matrix_UB_23 0.0437266000
_diffrn_orient_matrix_UB_31 0.0841759000
_diffrn_orient_matrix_UB_32 0.0785049000
_diffrn_orient_matrix_UB_33 0.0796464000
_diffrn_radiation_monochromator mirror
_diffrn_radiation_probe x-ray
_diffrn_radiation_type CuK\a
_diffrn_radiation_wavelength 1.54184
_diffrn_reflns_av_R_equivalents 0.0579
_diffrn_reflns_av_unetI/netI 0.0263
_diffrn_reflns_Laue_measured_fraction_full 0.999
_diffrn_reflns_Laue_measured_fraction_max 0.970
_diffrn_reflns_limit_h_max 9
_diffrn_reflns_limit_h_min -9
_diffrn_reflns_limit_k_max 14
_diffrn_reflns_limit_k_min -13
_diffrn_reflns_limit_l_max 17
_diffrn_reflns_limit_l_min -17
_diffrn_reflns_number 14426
_diffrn_reflns_point_group_measured_fraction_full 0.999
_diffrn_reflns_point_group_measured_fraction_max 0.970
_diffrn_reflns_theta_full 67.684
_diffrn_reflns_theta_max 78.820
_diffrn_reflns_theta_min 4.968
_diffrn_source 'Rotating-anode X-ray tube'
_diffrn_source_type 'Rigaku (Cu) X-ray Source'
_exptl_absorpt_coefficient_mu 4.720
_exptl_absorpt_correction_T_max 1.00000
_exptl_absorpt_correction_T_min 0.71979
_exptl_absorpt_correction_type multi-scan
_exptl_absorpt_process_details
;
CrysAlisPro 1.171.41.123a (Rigaku Oxford Diffraction, 2022)
Empirical absorption correction using spherical harmonics,
implemented in SCALE3 ABSPACK scaling algorithm.
;
_exptl_crystal_density_diffrn 1.763
_exptl_crystal_F_000 636
_refine_diff_density_max 0.453
_refine_diff_density_min -0.790
_refine_diff_density_rms 0.120
_refine_ls_extinction_method none
_refine_ls_goodness_of_fit_ref 1.085
_refine_ls_hydrogen_treatment constr
_refine_ls_matrix_type full
_refine_ls_number_parameters 173
_refine_ls_number_reflns 2529
_refine_ls_number_restraints 0
_refine_ls_restrained_S_all 1.085
_refine_ls_R_factor_all 0.0384
_refine_ls_R_factor_gt 0.0369
_refine_ls_shift/su_max 0.001
_refine_ls_shift/su_mean 0.000
_refine_ls_structure_factor_coef Fsqd
_refine_ls_weighting_details 'w=1/[\s^2^(Fo^2^)+(0.0589P)^2^+1.1339P] where P=(Fo^2^+2Fc^2^)/3'
_refine_ls_weighting_scheme calc
_refine_ls_wR_factor_gt 0.1023
_refine_ls_wR_factor_ref 0.1034
_reflns_Friedel_coverage 0.000
_reflns_number_gt 2390
_reflns_number_total 2529
_reflns_threshold_expression 'I > 2\s(I)'
_cod_data_source_file d1nj03056f3.cif
_cod_data_source_block sh36_180_auto
_cod_database_code 7061989
_shelx_shelxl_version_number 2016/6
_chemical_oxdiff_formula 'C10 H10 N4 O4 Br'
_shelx_space_group_comment
;
The symmetry employed for this shelxl refinement is uniquely defined
by the following loop, which should always be used as a source of
symmetry information in preference to the above space-group names.
They are only intended as comments.
;
_diffrn_oxdiff_digest_frames
;
018a3de4632df2973ae0cfdc3079a10bc1000394e6d
;
_reflns_odcompleteness_completeness 99.84
_reflns_odcompleteness_iscentric 1
_reflns_odcompleteness_theta 71.98
_olex2_refinement_description
;
1. Fixed Uiso
 At 1.2 times of:
  All C(H) groups
 At 1.5 times of:
  All O(H) groups
2.a Aromatic/amide H refined with riding coordinates:
 C2(H2), C4(H4), C7(H7), C5(H5), C13(H13), C10(H10), C11(H11), C12(H12)
2.b Idealised tetrahedral OH refined as rotating group:
 O19(H19)
;
_olex2_submission_special_instructions 'No special instructions were received'
_oxdiff_exptl_absorpt_empirical_details
;
Empirical correction (ABSPACK) includes:
- Absorption correction using spherical harmonics
- Frame scaling
;
_oxdiff_exptl_absorpt_empirical_full_max 5.490
_oxdiff_exptl_absorpt_empirical_full_min 0.615

loop_
_space_group_symop_operation_xyz
'x, y, z'
'-x, y+1/2, -z+1/2'
'-x, -y, -z'
'x, -y-1/2, z-1/2'

loop_
_atom_site_label
_atom_site_type_symbol
_atom_site_fract_x
_atom_site_fract_y
_atom_site_fract_z
_atom_site_U_iso_or_equiv
_atom_site_adp_type
_atom_site_occupancy
_atom_site_site_symmetry_order
_atom_site_calc_flag
_atom_site_refinement_flags_posn
_atom_site_refinement_flags_adp
_atom_site_refinement_flags_occupancy
_atom_site_disorder_assembly
_atom_site_disorder_group
Br15 Br 0.91075(4) 0.39579(2) 0.76004(2) 0.03593(13) Uani 1 1 d . . . . .
O19 O 0.8893(3) 0.64388(16) 0.59462(12) 0.0335(4) Uani 1 1 d . . . . .
H19 H 0.875406 0.572391 0.602714 0.050 Uiso 1 1 calc GR . . . .
O18 O 0.5796(3) 0.88477(18) 0.22183(17) 0.0438(5) Uani 1 1 d . . . . .
O17 O 0.5480(3) 0.7054(2) 0.18056(15) 0.0509(6) Uani 1 1 d . . . . .
N8 N 0.7842(3) 0.43339(18) 0.55215(14) 0.0260(4) Uani 1 1 d . . . . .
N16 N 0.5934(3) 0.7808(2) 0.23902(15) 0.0342(5) Uani 1 1 d . . . . .
C1 C 0.7270(3) 0.5929(2) 0.44684(18) 0.0255(5) Uani 1 1 d . . . . .
C14 C 0.8249(3) 0.2823(2) 0.67097(17) 0.0271(5) Uani 1 1 d . . . . .
C2 C 0.6543(3) 0.6296(2) 0.35772(18) 0.0277(5) Uani 1 1 d . . . . .
H2 H 0.596077 0.575815 0.314733 0.033 Uiso 1 1 calc R . . . .
C9 C 0.7715(3) 0.3153(2) 0.57732(17) 0.0260(5) Uani 1 1 d . . . . .
C6 C 0.8129(3) 0.6749(2) 0.50913(17) 0.0267(5) Uani 1 1 d . . . . .
C3 C 0.6678(3) 0.7446(2) 0.33279(17) 0.0276(5) Uani 1 1 d . . . . .
C4 C 0.7484(3) 0.8267(2) 0.39448(18) 0.0307(5) Uani 1 1 d . . . . .
H4 H 0.753494 0.905792 0.375931 0.037 Uiso 1 1 calc R . . . .
C7 C 0.7122(3) 0.4720(2) 0.47273(17) 0.0269(5) Uani 1 1 d . . . . .
H7 H 0.648081 0.420278 0.430252 0.032 Uiso 1 1 calc R . . . .
C5 C 0.8206(4) 0.7919(2) 0.48252(19) 0.0324(5) Uani 1 1 d . . . . .
H5 H 0.875673 0.847082 0.525327 0.039 Uiso 1 1 calc R . . . .
C13 C 0.8168(4) 0.1680(2) 0.70032(19) 0.0326(5) Uani 1 1 d . . . . .
H13 H 0.854711 0.147575 0.764076 0.039 Uiso 1 1 calc R . . . .
C10 C 0.7130(4) 0.2280(2) 0.51373(19) 0.0331(5) Uani 1 1 d . . . . .
H10 H 0.680046 0.247318 0.449099 0.040 Uiso 1 1 calc R . . . .
C11 C 0.7021(4) 0.1141(2) 0.5431(2) 0.0365(6) Uani 1 1 d . . . . .
H11 H 0.659232 0.056289 0.499087 0.044 Uiso 1 1 calc R . . . .
C12 C 0.7534(4) 0.0836(2) 0.6367(2) 0.0359(6) Uani 1 1 d . . . . .
H12 H 0.745018 0.005333 0.656884 0.043 Uiso 1 1 calc R . . . .

loop_
_atom_site_aniso_label
_atom_site_aniso_U_11
_atom_site_aniso_U_22
_atom_site_aniso_U_33
_atom_site_aniso_U_23
_atom_site_aniso_U_13
_atom_site_aniso_U_12
Br15 0.0523(2) 0.02949(18) 0.02463(19) -0.00261(9) -0.00767(13) 0.00357(10)
O19 0.0476(10) 0.0270(9) 0.0244(9) 0.0012(7) -0.0096(7) -0.0026(8)
O18 0.0491(12) 0.0364(11) 0.0456(12) 0.0202(9) 0.0014(9) 0.0078(8)
O17 0.0684(14) 0.0495(13) 0.0325(11) 0.0085(9) -0.0160(10) -0.0038(11)
N8 0.0343(10) 0.0206(9) 0.0226(9) 0.0019(8) -0.0027(8) 0.0017(8)
N16 0.0374(12) 0.0361(13) 0.0285(12) 0.0110(9) -0.0028(9) 0.0028(9)
C1 0.0300(12) 0.0222(11) 0.0240(12) 0.0005(8) -0.0001(9) 0.0017(8)
C14 0.0291(11) 0.0257(12) 0.0263(12) -0.0006(9) 0.0000(9) 0.0033(9)
C2 0.0323(12) 0.0240(11) 0.0265(12) 0.0023(9) -0.0015(9) 0.0013(9)
C9 0.0297(11) 0.0225(11) 0.0252(11) 0.0003(9) -0.0031(9) 0.0016(9)
C6 0.0325(11) 0.0242(11) 0.0230(11) 0.0007(9) -0.0013(9) 0.0001(9)
C3 0.0300(11) 0.0270(12) 0.0256(12) 0.0048(9) 0.0005(9) 0.0041(9)
C4 0.0378(13) 0.0227(11) 0.0318(13) 0.0025(10) 0.0031(10) 0.0010(10)
C7 0.0349(12) 0.0218(11) 0.0233(11) -0.0012(9) -0.0036(9) 0.0001(9)
C5 0.0398(13) 0.0225(12) 0.0350(13) -0.0023(10) 0.0023(10) -0.0034(10)
C13 0.0389(13) 0.0275(13) 0.0312(13) 0.0071(10) 0.0011(10) 0.0064(10)
C10 0.0425(14) 0.0242(12) 0.0315(13) 0.0016(10) -0.0062(10) 0.0015(10)
C11 0.0430(15) 0.0232(12) 0.0419(16) -0.0041(10) -0.0068(12) -0.0010(10)
C12 0.0434(14) 0.0227(12) 0.0414(16) 0.0060(11) 0.0021(12) 0.0015(10)

loop_
_atom_type_symbol
_atom_type_description
_atom_type_scat_dispersion_real
_atom_type_scat_dispersion_imag
_atom_type_scat_source
C C 0.0181 0.0091 'International Tables Vol C Tables 4.2.6.8 and 6.1.1.4'
H H 0.0000 0.0000 'International Tables Vol C Tables 4.2.6.8 and 6.1.1.4'
Br Br -0.6763 1.2805 'International Tables Vol C Tables 4.2.6.8 and 6.1.1.4'
N N 0.0311 0.0180 'International Tables Vol C Tables 4.2.6.8 and 6.1.1.4'
O O 0.0492 0.0322 'International Tables Vol C Tables 4.2.6.8 and 6.1.1.4'

loop_
_geom_angle_atom_site_label_1
_geom_angle_atom_site_label_2
_geom_angle_atom_site_label_3
_geom_angle
_geom_angle_site_symmetry_1
_geom_angle_site_symmetry_3
_geom_angle_publ_flag
C7 N8 C9 121.3(2) . . ?
O18 N16 O17 123.1(2) . . ?
O18 N16 C3 118.7(2) . . ?
O17 N16 C3 118.2(2) . . ?
C2 C1 C6 119.0(2) . . ?
C2 C1 C7 119.0(2) . . ?
C6 C1 C7 121.9(2) . . ?
C9 C14 Br15 119.65(18) . . ?
C13 C14 Br15 118.83(19) . . ?
C13 C14 C9 121.5(2) . . ?
C3 C2 C1 119.2(2) . . ?
C14 C9 N8 118.5(2) . . ?
C10 C9 N8 124.0(2) . . ?
C10 C9 C14 117.5(2) . . ?
O19 C6 C1 121.5(2) . . ?
O19 C6 C5 118.1(2) . . ?
C5 C6 C1 120.3(2) . . ?
C2 C3 N16 118.4(2) . . ?
C2 C3 C4 122.2(2) . . ?
C4 C3 N16 119.4(2) . . ?
C5 C4 C3 119.2(2) . . ?
N8 C7 C1 121.1(2) . . ?
C4 C5 C6 120.0(2) . . ?
C12 C13 C14 119.9(2) . . ?
C11 C10 C9 121.2(3) . . ?
C10 C11 C12 120.3(3) . . ?
C13 C12 C11 119.6(2) . . ?

loop_
_geom_bond_atom_site_label_1
_geom_bond_atom_site_label_2
_geom_bond_distance
_geom_bond_site_symmetry_2
_geom_bond_publ_flag
Br15 C14 1.892(2) . ?
O19 C6 1.342(3) . ?
O18 N16 1.227(3) . ?
O17 N16 1.228(3) . ?
N8 C9 1.412(3) . ?
N8 C7 1.285(3) . ?
N16 C3 1.455(3) . ?
C1 C2 1.396(3) . ?
C1 C6 1.413(3) . ?
C1 C7 1.448(3) . ?
C14 C9 1.400(3) . ?
C14 C13 1.384(3) . ?
C2 C3 1.378(3) . ?
C9 C10 1.396(3) . ?
C6 C5 1.403(3) . ?
C3 C4 1.393(4) . ?
C4 C5 1.375(4) . ?
C13 C12 1.383(4) . ?
C10 C11 1.382(4) . ?
C11 C12 1.388(4) . ?
